data_2011876
loop_
_publ_author_name
'Creaven, Bernadette S.'
'Howie, R. Alan'
.
'Long, Conor'
.

_publ_section_title
;
 Pentacarbonyl(4-phenylpyridine)tungsten(0) and
 pentacarbonyl(2-phenylpyridine)chromium(0)
;
_journal_issue 4
_journal_name_full 'Acta Crystallographica Section C'
_journal_page_first 385
_journal_page_last 387
_journal_paper_doi 10.1107/S0108270101000622
_journal_volume 57
_journal_year 2001
_chemical_formula_iupac '[W (C O)5 (C11 H9 N)]'
_chemical_formula_moiety 'C16 H9 N O5 W'
_chemical_formula_sum 'C16 H9 N O5 W'
_chemical_formula_weight 479.09
_chemical_name_systematic
;
Pentacarbonyl(4-phenylpyridine)tungsten(0)
;
_space_group_IT_number 63
_symmetry_cell_setting orthorhombic
_symmetry_space_group_name_Hall '-C 2c 2'
_symmetry_space_group_name_H-M 'C m c m'
_audit_creation_method SHELXL97
_cell_angle_alpha 90
_cell_angle_beta 90
_cell_angle_gamma 90
_cell_formula_units_Z 4
_cell_length_a 12.538(4)
_cell_length_b 16.239(6)
_cell_length_c 7.866(5)
_cell_measurement_reflns_used 14
_cell_measurement_temperature 298(2)
_cell_measurement_theta_max 14.0
_cell_measurement_theta_min 12.5
_cell_volume 1601.6(13)
_computing_cell_refinement 'P3/R3 software'
_computing_data_collection 'P3/R3 software (Nicolet, 1980)'
_computing_data_reduction 'RDNIC (Howie, 1980)'
_computing_molecular_graphics 'ORTEP3 for Windows (Farrugia, 1997)'
_computing_publication_material SHELXL97
_computing_structure_refinement 'SHELXL97 (Sheldrick, 1997)'
_computing_structure_solution 'MULTAN87 (Debaerdemaeker et al., 1987)'
_diffrn_ambient_temperature 298(2)
_diffrn_measured_fraction_theta_full .959
_diffrn_measured_fraction_theta_max .959
_diffrn_measurement_device_type 'Nicolet P3'
_diffrn_measurement_method \q/2\q
_diffrn_radiation_monochromator graphite
_diffrn_radiation_source 'normal-focus sealed tube'
_diffrn_radiation_type MoK\a
_diffrn_radiation_wavelength .71073
_diffrn_reflns_av_R_equivalents .000
_diffrn_reflns_av_sigmaI/netI .030
_diffrn_reflns_limit_h_max 17
_diffrn_reflns_limit_h_min 0
_diffrn_reflns_limit_k_max 22
_diffrn_reflns_limit_k_min 0
_diffrn_reflns_limit_l_max 11
_diffrn_reflns_limit_l_min 0
_diffrn_reflns_number 1251
_diffrn_reflns_theta_full 30.07
_diffrn_reflns_theta_max 30.07
_diffrn_reflns_theta_min 2.05
_diffrn_standards_decay_% none
_diffrn_standards_interval_count 50
_diffrn_standards_number 2
_exptl_absorpt_coefficient_mu 7.236
_exptl_absorpt_correction_T_max .485
_exptl_absorpt_correction_T_min .188
_exptl_absorpt_correction_type \y-scan
_exptl_absorpt_process_details '(North et al., 1968)'
_exptl_crystal_colour yellow
_exptl_crystal_density_diffrn 1.987
_exptl_crystal_density_method 'not measured'
_exptl_crystal_description plate
_exptl_crystal_F_000 904
_exptl_crystal_size_max .56
_exptl_crystal_size_mid .24
_exptl_crystal_size_min .10
_refine_diff_density_max .96
_refine_diff_density_min -1.35
_refine_ls_extinction_method none
_refine_ls_goodness_of_fit_ref 1.083
_refine_ls_hydrogen_treatment constr
_refine_ls_matrix_type full
_refine_ls_number_parameters 71
_refine_ls_number_reflns 1251
_refine_ls_number_restraints 0
_refine_ls_restrained_S_all 1.083
_refine_ls_R_factor_all .037
_refine_ls_R_factor_gt .032
_refine_ls_shift/su_max <0.001
_refine_ls_shift/su_mean .000
_refine_ls_structure_factor_coef Fsqd
_refine_ls_weighting_details 'w = 1/[\s^2^(Fo^2^)+(0.0369P)^2^+0.5806P] where P=(Fo^2^+2Fc^2^)/3'
_refine_ls_weighting_scheme calc
_refine_ls_wR_factor_ref .072
_reflns_number_gt 1136
_reflns_number_total 1251
_reflns_threshold_expression I>2\s(I)
_cod_data_source_file gd1123.cif
_cod_data_source_block I
_cod_database_code 2011876
_cod_database_fobs_code 2011876

loop_
_symmetry_equiv_pos_as_xyz
'x, y, z'
'-x, -y, z+1/2'
'-x, y, -z+1/2'
'x, -y, -z'
'x+1/2, y+1/2, z'
'-x+1/2, -y+1/2, z+1/2'
'-x+1/2, y+1/2, -z+1/2'
'x+1/2, -y+1/2, -z'
'-x, -y, -z'
'x, y, -z-1/2'
'x, -y, z-1/2'
'-x, y, z'
'-x+1/2, -y+1/2, -z'
'x+1/2, y+1/2, -z-1/2'
'x+1/2, -y+1/2, z-1/2'
'-x+1/2, y+1/2, z'

loop_
_atom_site_label
_atom_site_fract_x
_atom_site_fract_y
_atom_site_fract_z
_atom_site_U_iso_or_equiv
_atom_site_adp_type
_atom_site_calc_flag
_atom_site_refinement_flags
_atom_site_occupancy
_atom_site_disorder_assembly
_atom_site_disorder_group
_atom_site_type_symbol
W 0.5 -.35738(2) 0.25 .04522(13) Uani d S 1 . . W
C1 0.5 -.4778(6) 0.25 .062(2) Uani d S 1 . . C
O1 0.5 -.5492(4) 0.25 .090(3) Uani d S 1 . . O
C2 0.3847(4) -.3608(3) 0.4323(7) .0590(10) Uani d . 1 . . C
O2 0.3193(3) -.3664(3) 0.5311(6) .0934(13) Uani d . 1 . . O
N 0.5 -.2174(5) 0.25 .0487(15) Uani d S 1 . . N
C3 0.5890(6) -.1728(5) 0.25 .096(4) Uani d S 1 . . C
H3 0.6538 -.2006 0.25 .115 Uiso calc SR 1 . . H
C4 0.5908(6) -.0893(4) 0.25 .096(3) Uani d S 1 . . C
H4 0.6562 -.0623 0.25 .115 Uiso calc SR 1 . . H
C5 0.5 -.0445(5) 0.25 .0472(18) Uani d S 1 . . C
C6 0.5 .0474(5) 0.25 .0499(19) Uani d S 1 . . C
C7 0.4091(7) .0907(5) 0.25 .117(5) Uani d S 1 . . C
H7 0.3443 .0628 0.25 .140 Uiso calc SR 1 . . H
C8 0.4094(9) .1774(6) 0.25 .134(5) Uani d S 1 . . C
H8 0.3451 .2059 0.25 .161 Uiso calc SR 1 . . H
C9 0.5 .2185(8) 0.25 .070(3) Uani d S 1 . . C
H9 0.5 .2758 0.25 .084 Uiso calc SR 1 . . H

loop_
_atom_site_aniso_label
_atom_site_aniso_U_11
_atom_site_aniso_U_22
_atom_site_aniso_U_33
_atom_site_aniso_U_12
_atom_site_aniso_U_13
_atom_site_aniso_U_23
W .03341(17) .05072(19) .0515(2) 0 0 0
C1 .060(6) .062(6) .063(6) 0 0 0
O1 .110(7) .056(4) .105(6) 0 0 0
C2 .042(2) .071(2) .064(3) .000(2) -.002(2) .003(2)
O2 .055(2) .144(4) .082(3) -.006(2) .021(2) .002(3)
N .034(3) .049(3) .062(4) 0 0 0
C3 .033(3) .055(3) .201(11) .004(3) 0 0
C4 .034(3) .057(4) .196(11) -.006(3) 0 0
C5 .038(4) .052(4) .052(5) 0 0 0
C6 .055(5) .048(4) .046(4) 0 0 0
C7 .044(4) .060(4) .247(15) -.001(3) 0 0
C8 .073(6) .054(4) .275(17) .011(4) 0 0
C9 .068(7) .058(5) .085(7) 0 0 0

loop_
_atom_type_symbol
_atom_type_description
_atom_type_scat_dispersion_real
_atom_type_scat_dispersion_imag
_atom_type_scat_source
C C .0033 .0016 'International Tables Vol C Tables 4.2.6.8 and 6.1.1.4'
H H .0000 .0000 'International Tables Vol C Tables 4.2.6.8 and 6.1.1.4'
N N .0061 .0033 'International Tables Vol C Tables 4.2.6.8 and 6.1.1.4'
O O .0106 .0060 'International Tables Vol C Tables 4.2.6.8 and 6.1.1.4'
W W -.8490 6.8722 'International Tables Vol C Tables 4.2.6.8 and 6.1.1.4'

loop_
_geom_angle_atom_site_label_1
_geom_angle_atom_site_label_2
_geom_angle_atom_site_label_3
_geom_angle_site_symmetry_1
_geom_angle_site_symmetry_3
_geom_angle
_geom_angle_publ_flag
C1 W C2 . . 88.44(12) yes
C1 W C2 . 12_655 88.43(12) ?
C2 W C2 . 12_655 90.4(3) ?
C1 W C2 . 10_556 88.43(12) ?
C2 W C2 . 10_556 89.5(3) ?
C2 W C2 12_655 10_556 176.9(2) ?
C1 W C2 . 3_655 88.43(12) ?
C2 W C2 . 3_655 176.9(2) ?
C2 W C2 12_655 3_655 89.5(3) ?
C2 W C2 10_556 3_655 90.4(3) ?
C1 W N . . 180.0 ?
C2 W N . . 91.56(12) ?
C2 W N 12_655 . 91.57(12) ?
C2 W N 10_556 . 91.57(12) ?
C2 W N 3_655 . 91.57(12) ?
O1 C1 W . . 180.0 ?
O2 C2 W . . 176.7(4) ?
C3 N C3 . 3_655 114.0(9) yes
C3 N W . . 123.0(4) ?
C3 N W 3_655 . 123.0(4) ?
N C3 C4 . . 124.0(7) ?
N C3 H3 . . 118.0 ?
C4 C3 H3 . . 118.0 ?
C5 C4 C3 . . 121.6(7) ?
C5 C4 H4 . . 119.2 ?
C3 C4 H4 . . 119.2 ?
C4 C5 C4 3_655 . 114.8(8) yes
C4 C5 C6 3_655 . 122.6(4) ?
C4 C5 C6 . . 122.6(4) ?
C7 C6 C7 3_655 . 116.7(9) yes
C7 C6 C5 3_655 . 121.7(5) ?
C7 C6 C5 . . 121.7(5) ?
C6 C7 C8 . . 121.5(8) ?
C6 C7 H7 . . 119.2 ?
C8 C7 H7 . . 119.2 ?
C9 C8 C7 . . 120.6(9) ?
C9 C8 H8 . . 119.7 ?
C7 C8 H8 . . 119.7 ?
C8 C9 C8 3_655 . 119.1(12) yes
C8 C9 H9 3_655 . 120.5 ?
C8 C9 H9 . . 120.5 ?

loop_
_geom_bond_atom_site_label_1
_geom_bond_atom_site_label_2
_geom_bond_site_symmetry_2
_geom_bond_distance
_geom_bond_publ_flag
W C1 . 1.955(10) yes
W C2 . 2.037(5) yes
W C2 12_655 2.037(5) ?
W C2 10_556 2.037(5) ?
W C2 3_655 2.037(5) ?
W N . 2.273(8) yes
C1 O1 . 1.161(12) ?
C2 O2 . 1.134(6) ?
N C3 . 1.330(9) ?
N C3 3_655 1.330(9) ?
C3 C4 . 1.356(12) ?
C3 H3 . .9300 ?
C4 C5 . 1.352(8) ?
C4 H4 . .9300 ?
C5 C4 3_655 1.352(8) ?
C5 C6 . 1.492(10) ?
C6 C7 3_655 1.338(9) ?
C6 C7 . 1.338(9) ?
C7 C8 . 1.408(13) ?
C7 H7 . .9300 ?
C8 C9 . 1.318(12) ?
C8 H8 . .9300 ?
C9 C8 3_655 1.318(12) ?
C9 H9 . .9300 ?
